data_7204811
loop_
_publ_author_name
'Sui, Bin'
'Zhao, Wei'
'Ma, Guohong'
'Okamura, Taka-aki'
'Fan, Jian'
'Li, Yi-Zhi'
'Tang, Sing-Hai'
'Sun, Wei-Yin'
'Ueyama, Norikazu'

_publ_section_title
;
 Novel Pb(ii) coordination frameworks: synthesis, crystal structures
 and unusual third-order nonlinear optical propertiesElectronic
 supplementary information (ESI) available: crystal packing diagram of
 complex 2. See http://www.rsc.org/suppdata/jm/b3/b315682f/
;
_journal_issue 10
_journal_name_full 'Journal of Materials Chemistry'
_journal_page_first 1631
_journal_paper_doi 10.1039/b315682f
_journal_volume 14
_journal_year 2004
_chemical_formula_moiety 'C18 H23 N7 O7 Pb '
_chemical_formula_sum 'C18 H23 N7 O7 Pb'
_chemical_formula_weight 656.62
_chemical_name_systematic
;
[Pb(dimb)(dmf)(NO3)2]
;
_space_group_IT_number 2
_symmetry_cell_setting triclinic
_symmetry_Int_Tables_number 2
_symmetry_space_group_name_Hall '-P 1'
_symmetry_space_group_name_H-M 'P -1'
_atom_sites_solution_hydrogens geom
_atom_sites_solution_primary direct
_atom_sites_solution_secondary difmap
_audit_creation_date 'Sat Mar  1 20:47:46 2003'
_audit_creation_method SHELXL-97
_cell_angle_alpha 71.56(15)
_cell_angle_beta 83.08(11)
_cell_angle_gamma 68.62(15)
_cell_formula_units_Z 4
_cell_length_a 11.248(11)
_cell_length_b 13.72(3)
_cell_length_c 17.30(2)
_cell_measurement_reflns_used 12621
_cell_measurement_temperature 200
_cell_measurement_theta_max 27.5
_cell_measurement_theta_min 3.0
_cell_volume 2358(7)
_computing_structure_refinement 'SHELXL-97 (Sheldrick, 1997)'
_computing_structure_solution 'SIR92 (Altomare, 1994)'
_diffrn_ambient_temperature 200
_diffrn_detector_area_resol_mean 10.00
_diffrn_measured_fraction_theta_full 0.953
_diffrn_measured_fraction_theta_max 0.953
_diffrn_measurement_device_type 'Rigaku RAXIS-RAPID Imaging Plate'
_diffrn_measurement_method \w
_diffrn_radiation_monochromator graphite
_diffrn_radiation_source 'fine-focus sealed tube'
_diffrn_radiation_type MoK\a
_diffrn_radiation_wavelength 0.71075
_diffrn_reflns_av_R_equivalents 0.0626
_diffrn_reflns_av_sigmaI/netI 0.0883
_diffrn_reflns_limit_h_max 14
_diffrn_reflns_limit_h_min -14
_diffrn_reflns_limit_k_max 17
_diffrn_reflns_limit_k_min -17
_diffrn_reflns_limit_l_max 22
_diffrn_reflns_limit_l_min -22
_diffrn_reflns_number 21828
_diffrn_reflns_theta_full 27.48
_diffrn_reflns_theta_max 27.48
_diffrn_reflns_theta_min 3.03
_exptl_absorpt_coefficient_mu 7.210
_exptl_absorpt_correction_T_max 0.697
_exptl_absorpt_correction_T_min 0.430
_exptl_absorpt_correction_type multi-scan
_exptl_absorpt_process_details '(Higashi, 1995)'
_exptl_crystal_colour colorless
_exptl_crystal_density_diffrn 1.850
_exptl_crystal_density_method 'not measured'
_exptl_crystal_description block
_exptl_crystal_F_000 1272
_exptl_crystal_size_max 0.100
_exptl_crystal_size_mid 0.100
_exptl_crystal_size_min 0.050
_refine_diff_density_max 2.855
_refine_diff_density_min -1.545
_refine_diff_density_rms 0.143
_refine_ls_extinction_method none
_refine_ls_goodness_of_fit_ref 0.866
_refine_ls_hydrogen_treatment mixed
_refine_ls_matrix_type full
_refine_ls_number_parameters 601
_refine_ls_number_reflns 10304
_refine_ls_number_restraints 0
_refine_ls_restrained_S_all 0.866
_refine_ls_R_factor_all 0.0703
_refine_ls_R_factor_gt 0.0397
_refine_ls_shift/su_max 0.002
_refine_ls_shift/su_mean 0.000
_refine_ls_structure_factor_coef Fsqd
_refine_ls_weighting_details 'calc w=1/[\s^2^(Fo^2^)+(0.0351P)^2^+0.0000P] where P=(Fo^2^+2Fc^2^)/3'
_refine_ls_weighting_scheme calc
_refine_ls_wR_factor_gt 0.0785
_refine_ls_wR_factor_ref 0.0840
_reflns_number_gt 6881
_reflns_number_total 10304
_reflns_threshold_expression >2sigma(I)
_cod_data_source_file b315682f.txt
_cod_data_source_block 1
_cod_original_cell_volume 2357(6)
_cod_original_sg_symbol_H-M 'P -1         '
_cod_database_code 7204811

loop_
_symmetry_equiv_pos_as_xyz
'x, y, z'
'-x, -y, -z'

loop_
_atom_site_label
_atom_site_type_symbol
_atom_site_fract_x
_atom_site_fract_y
_atom_site_fract_z
_atom_site_U_iso_or_equiv
_atom_site_adp_type
_atom_site_occupancy
_atom_site_symmetry_multiplicity
_atom_site_calc_flag
_atom_site_refinement_flags
_atom_site_disorder_assembly
_atom_site_disorder_group
Pb1 Pb 0.62138(2) 0.68477(2) 1.142911(14) 0.03090(8) Uani 1 1 d . . .
Pb2 Pb 1.09816(2) 0.67578(2) 0.652515(14) 0.03517(8) Uani 1 1 d . . .
O11 O 0.9332(7) 0.5230(5) 1.3182(4) 0.082(2) Uani 1 1 d . . .
O12 O 0.7313(8) 0.5598(8) 1.3325(5) 0.101(3) Uani 1 1 d . . .
O13 O 0.8029(9) 0.6810(6) 1.2562(5) 0.112(3) Uani 1 1 d . . .
O21 O 0.8317(5) 0.4838(4) 1.1765(3) 0.0487(12) Uani 1 1 d . . .
O22 O 0.6726(5) 0.4979(4) 1.1109(3) 0.0584(15) Uani 1 1 d . . .
O23 O 0.7901(6) 0.3400(4) 1.1834(4) 0.0637(16) Uani 1 1 d . . .
O31 O 0.9736(5) 0.8809(5) 0.6072(4) 0.0690(18) Uani 1 1 d . . .
O32 O 1.1464(5) 0.8631(6) 0.6599(4) 0.0713(18) Uani 1 1 d . . .
O33 O 0.9876(6) 1.0158(5) 0.6399(4) 0.0651(17) Uani 1 1 d . . .
O41 O 0.5521(4) 0.9864(4) 0.8429(3) 0.0443(12) Uani 1 1 d . . .
O42 O 0.4167(5) 1.1011(5) 0.9022(3) 0.0539(14) Uani 1 1 d . . .
O43 O 0.5723(5) 1.1418(4) 0.8313(3) 0.0529(14) Uani 1 1 d . . .
O71 O 0.4405(6) 0.6046(5) 1.2226(4) 0.0695(17) Uani 1 1 d . . .
O81 O 0.8806(5) 0.6991(5) 0.7308(3) 0.0609(16) Uani 1 1 d . . .
N1 N 0.8219(9) 0.5886(7) 1.3023(5) 0.072(2) Uani 1 1 d . . .
N2 N 0.7646(6) 0.4402(5) 1.1573(4) 0.0419(14) Uani 1 1 d . . .
N3 N 1.0345(6) 0.9222(6) 0.6343(4) 0.0468(16) Uani 1 1 d . . .
N4 N 0.5135(5) 1.0751(5) 0.8595(3) 0.0345(13) Uani 1 1 d . . .
N7 N 0.2610(7) 0.6181(6) 1.2992(4) 0.0577(18) Uani 1 1 d . . .
N8 N 0.7521(6) 0.6258(6) 0.8210(4) 0.0515(17) Uani 1 1 d . . .
N11 N 0.8544(5) 0.8062(5) 0.9136(3) 0.0373(13) Uani 1 1 d . . .
N12 N 0.7794(5) 0.7200(5) 1.0273(3) 0.0351(13) Uani 1 1 d . . .
N31 N 0.3670(5) 0.8198(5) 0.9179(3) 0.0320(12) Uani 1 1 d . . .
N32 N 0.4777(5) 0.7331(4) 1.0313(3) 0.0313(12) Uani 1 1 d . . .
N111 N 0.8530(5) 0.7854(5) 0.4264(3) 0.0353(13) Uani 1 1 d . . .
N112 N 0.9624(5) 0.7068(5) 0.5404(3) 0.0409(14) Uani 1 1 d . . .
N131 N 1.3288(5) 0.7986(6) 0.4206(4) 0.0479(17) Uani 1 1 d . . .
N132 N 1.2533(6) 0.7110(6) 0.5331(4) 0.0474(16) Uani 1 1 d . . .
C1 C 0.9516(6) 0.9504(6) 0.8547(4) 0.0340(15) Uani 1 1 d . . .
C2 C 1.0819(6) 0.9095(5) 0.8418(4) 0.0309(14) Uani 1 1 d . . .
H1 H 1.1172 0.8473 0.8223 0.037 Uiso 1 1 calc R . .
C3 C 1.1621(6) 0.9581(6) 0.8570(4) 0.0332(15) Uani 1 1 d . . .
C4 C 1.1090(6) 1.0511(6) 0.8825(4) 0.0371(15) Uani 1 1 d . . .
H2 H 1.1635 1.0855 0.8916 0.045 Uiso 1 1 calc R . .
C5 C 0.9777(7) 1.0959(7) 0.8954(4) 0.0436(17) Uani 1 1 d . . .
C6 C 0.9008(6) 1.0426(6) 0.8821(4) 0.0404(17) Uani 1 1 d . . .
H3 H 0.8115 1.0700 0.8919 0.048 Uiso 1 1 calc R . .
C11 C 0.8663(7) 0.8935(6) 0.8409(4) 0.0413(17) Uani 1 1 d . . .
H4 H 0.7804 0.9483 0.8246 0.050 Uiso 1 1 calc R . .
H5 H 0.9018 0.8617 0.7954 0.050 Uiso 1 1 calc R . .
C12 C 0.7627(6) 0.8150(6) 0.9715(4) 0.0408(17) Uani 1 1 d . . .
H6 H 0.6949 0.8811 0.9719 0.049 Uiso 1 1 calc R . .
C13 C 0.8873(7) 0.6469(7) 1.0056(5) 0.0488(19) Uani 1 1 d . . .
H7 H 0.9240 0.5716 1.0350 0.059 Uiso 1 1 calc R . .
C14 C 0.9330(7) 0.6988(7) 0.9362(5) 0.051(2) Uani 1 1 d . . .
H8 H 1.0071 0.6668 0.9076 0.062 Uiso 1 1 calc R . .
C31 C 1.3043(6) 0.9091(6) 0.8455(4) 0.0386(17) Uani 1 1 d . . .
H9 H 1.3210 0.8803 0.7980 0.046 Uiso 1 1 calc R . .
H10 H 1.3420 0.9672 0.8336 0.046 Uiso 1 1 calc R . .
C32 C 0.4299(5) 0.8286(6) 0.9750(4) 0.0310(14) Uani 1 1 d . . .
H11 H 0.4391 0.8947 0.9751 0.037 Uiso 1 1 calc R . .
C33 C 0.4406(6) 0.6604(6) 1.0082(4) 0.0361(16) Uani 1 1 d . . .
H12 H 0.4598 0.5849 1.0371 0.043 Uiso 1 1 calc R . .
C34 C 0.3733(6) 0.7130(6) 0.9386(4) 0.0397(17) Uani 1 1 d . . .
H13 H 0.3373 0.6822 0.9096 0.048 Uiso 1 1 calc R . .
C51 C 0.9227(8) 1.1959(7) 0.9237(5) 0.063(2) Uani 1 1 d . . .
H14 H 0.9544 1.1795 0.9784 0.075 Uiso 1 1 calc R . .
H15 H 0.8294 1.2185 0.9253 0.075 Uiso 1 1 calc R . .
H16 H 0.9483 1.2552 0.8860 0.075 Uiso 1 1 calc R . .
C71 C 0.3365(8) 0.6591(8) 1.2432(5) 0.055(2) Uani 1 1 d . . .
H17 H 0.3073 0.7360 1.2178 0.067 Uiso 1 1 calc R . .
C72 C 0.3029(11) 0.5009(9) 1.3428(7) 0.100(4) Uani 1 1 d . . .
H18 H 0.3908 0.4652 1.3268 0.120 Uiso 1 1 calc R . .
H19 H 0.2469 0.4683 1.3291 0.120 Uiso 1 1 calc R . .
H20 H 0.2991 0.4905 1.4016 0.120 Uiso 1 1 calc R . .
C73 C 0.1385(9) 0.6863(10) 1.3205(7) 0.092(4) Uani 1 1 d . . .
H21 H 0.1351 0.6765 1.3793 0.110 Uiso 1 1 calc R . .
H22 H 0.0713 0.6658 1.3059 0.110 Uiso 1 1 calc R . .
H23 H 0.1255 0.7632 1.2908 0.110 Uiso 1 1 calc R . .
C81 C 0.8589(8) 0.6196(8) 0.7792(5) 0.053(2) Uani 1 1 d . . .
H24 H 0.9234 0.5495 0.7869 0.063 Uiso 1 1 calc R . .
C82 C 0.6500(8) 0.7289(8) 0.8127(6) 0.068(3) Uani 1 1 d . . .
H25 H 0.6715 0.7865 0.7697 0.082 Uiso 1 1 calc R . .
H26 H 0.6377 0.7467 0.8644 0.082 Uiso 1 1 calc R . .
H27 H 0.5711 0.7239 0.7984 0.082 Uiso 1 1 calc R . .
C83 C 0.7332(10) 0.5289(9) 0.8773(7) 0.092(4) Uani 1 1 d . . .
H28 H 0.8081 0.4643 0.8759 0.111 Uiso 1 1 calc R . .
H29 H 0.6573 0.5209 0.8615 0.111 Uiso 1 1 calc R . .
H30 H 0.7215 0.5361 0.9325 0.111 Uiso 1 1 calc R . .
C101 C 0.6533(6) 0.9277(6) 0.3618(4) 0.0374(16) Uani 1 1 d . . .
C102 C 0.5632(7) 0.8852(7) 0.3495(4) 0.0435(17) Uani 1 1 d . . .
H31 H 0.5903 0.8210 0.3324 0.052 Uiso 1 1 calc R . .
C103 C 0.4341(7) 0.9378(7) 0.3623(4) 0.0456(19) Uani 1 1 d . . .
C104 C 0.3953(7) 1.0320(7) 0.3841(4) 0.052(2) Uani 1 1 d . . .
H32 H 0.3069 1.0663 0.3931 0.062 Uiso 1 1 calc R . .
C105 C 0.4804(8) 1.0799(7) 0.3936(4) 0.0494(19) Uani 1 1 d . . .
C106 C 0.6108(7) 1.0236(7) 0.3833(4) 0.0467(19) Uani 1 1 d . . .
H33 H 0.6716 1.0527 0.3913 0.056 Uiso 1 1 calc R . .
C111 C 0.7940(6) 0.8704(6) 0.3499(4) 0.0412(17) Uani 1 1 d . . .
H34 H 0.8056 0.8355 0.3061 0.049 Uiso 1 1 calc R . .
H35 H 0.8376 0.9249 0.3328 0.049 Uiso 1 1 calc R . .
C112 C 0.9197(6) 0.7980(6) 0.4805(4) 0.0389(16) Uani 1 1 d . . .
H36 H 0.9338 0.8639 0.4758 0.047 Uiso 1 1 calc R . .
C113 C 0.9201(7) 0.6338(7) 0.5242(4) 0.0435(17) Uani 1 1 d . . .
H37 H 0.9370 0.5601 0.5570 0.052 Uiso 1 1 calc R . .
C114 C 0.8506(7) 0.6812(6) 0.4547(4) 0.0428(17) Uani 1 1 d . . .
H38 H 0.8090 0.6488 0.4308 0.051 Uiso 1 1 calc R . .
C131 C 0.3387(7) 0.8892(7) 0.3496(4) 0.055(2) Uani 1 1 d . . .
H39 H 0.2537 0.9475 0.3384 0.066 Uiso 1 1 calc R . .
H40 H 0.3648 0.8622 0.3013 0.066 Uiso 1 1 calc R . .
C132 C 1.2411(7) 0.8050(8) 0.4797(4) 0.051(2) Uani 1 1 d . . .
H41 H 1.1762 0.8717 0.4824 0.061 Uiso 1 1 calc R . .
C133 C 1.3614(8) 0.6381(8) 0.5085(5) 0.062(2) Uani 1 1 d . . .
H42 H 1.3979 0.5620 0.5357 0.075 Uiso 1 1 calc R . .
C134 C 1.4061(8) 0.6937(9) 0.4391(6) 0.068(3) Uani 1 1 d . . .
H43 H 1.4791 0.6637 0.4089 0.082 Uiso 1 1 calc R . .
C151 C 0.4361(9) 1.1843(8) 0.4169(6) 0.072(3) Uani 1 1 d . . .
H44 H 0.4857 1.2302 0.3865 0.086 Uiso 1 1 calc R . .
H45 H 0.4483 1.1671 0.4755 0.086 Uiso 1 1 calc R . .
H46 H 0.3454 1.2237 0.4038 0.086 Uiso 1 1 calc R . .

loop_
_atom_site_aniso_label
_atom_site_aniso_U_11
_atom_site_aniso_U_22
_atom_site_aniso_U_33
_atom_site_aniso_U_23
_atom_site_aniso_U_13
_atom_site_aniso_U_12
Pb1 0.03483(14) 0.03010(15) 0.02790(13) -0.00869(11) -0.00050(11) -0.01119(12)
Pb2 0.03407(14) 0.03980(18) 0.02935(14) -0.00909(13) -0.00282(12) -0.01033(13)
O11 0.092(4) 0.052(4) 0.099(5) -0.033(4) -0.050(4) 0.002(4)
O12 0.088(5) 0.138(8) 0.087(5) -0.055(5) 0.035(5) -0.042(6)
O13 0.169(8) 0.046(5) 0.122(6) -0.022(4) -0.088(6) -0.015(5)
O21 0.047(3) 0.049(3) 0.051(3) -0.015(3) -0.011(2) -0.014(3)
O22 0.060(3) 0.037(3) 0.068(4) -0.012(3) -0.036(3) 0.004(3)
O23 0.087(4) 0.029(3) 0.073(4) -0.015(3) -0.035(3) -0.007(3)
O31 0.067(4) 0.056(4) 0.093(5) -0.024(4) -0.031(3) -0.020(3)
O32 0.053(3) 0.079(5) 0.087(5) -0.036(4) -0.003(3) -0.019(3)
O33 0.076(4) 0.042(4) 0.077(4) -0.003(3) -0.022(3) -0.025(3)
O41 0.045(3) 0.033(3) 0.056(3) -0.021(2) 0.002(2) -0.010(2)
O42 0.049(3) 0.048(3) 0.062(3) -0.023(3) 0.022(3) -0.016(3)
O43 0.053(3) 0.051(3) 0.068(3) -0.027(3) 0.022(3) -0.032(3)
O71 0.074(4) 0.066(4) 0.074(4) -0.020(3) 0.028(3) -0.040(4)
O81 0.045(3) 0.075(4) 0.053(3) -0.005(3) 0.008(3) -0.023(3)
N1 0.095(6) 0.058(6) 0.057(5) -0.028(4) -0.034(5) 0.000(5)
N2 0.052(4) 0.028(3) 0.041(3) -0.013(3) -0.009(3) -0.004(3)
N3 0.057(4) 0.045(4) 0.036(3) 0.000(3) 0.000(3) -0.026(4)
N4 0.038(3) 0.033(3) 0.029(3) -0.007(3) -0.002(3) -0.009(3)
N7 0.063(4) 0.060(5) 0.053(4) -0.012(4) 0.012(4) -0.031(4)
N8 0.047(3) 0.058(5) 0.054(4) -0.018(3) 0.014(3) -0.028(4)
N11 0.032(3) 0.044(4) 0.033(3) -0.008(3) -0.001(3) -0.013(3)
N12 0.040(3) 0.035(3) 0.033(3) -0.011(3) 0.011(3) -0.018(3)
N31 0.026(2) 0.032(3) 0.036(3) -0.008(2) 0.000(2) -0.009(2)
N32 0.034(3) 0.028(3) 0.032(3) -0.011(2) -0.003(2) -0.008(2)
N111 0.034(3) 0.047(4) 0.025(3) -0.007(3) -0.003(2) -0.016(3)
N112 0.039(3) 0.046(4) 0.036(3) -0.011(3) -0.006(3) -0.012(3)
N131 0.037(3) 0.073(5) 0.036(3) -0.015(3) 0.003(3) -0.023(4)
N132 0.047(3) 0.059(5) 0.037(3) -0.007(3) 0.005(3) -0.025(4)
C1 0.034(3) 0.041(4) 0.024(3) -0.006(3) -0.002(3) -0.013(3)
C2 0.037(3) 0.024(3) 0.027(3) -0.005(3) 0.001(3) -0.007(3)
C3 0.029(3) 0.039(4) 0.026(3) 0.001(3) -0.006(3) -0.012(3)
C4 0.047(4) 0.032(4) 0.033(3) -0.004(3) -0.008(3) -0.016(3)
C5 0.049(4) 0.044(5) 0.033(4) -0.011(3) -0.006(3) -0.010(4)
C6 0.031(3) 0.050(5) 0.034(4) -0.012(3) 0.003(3) -0.008(3)
C11 0.042(4) 0.055(5) 0.029(3) -0.007(3) 0.003(3) -0.025(4)
C12 0.031(3) 0.046(5) 0.037(4) -0.004(3) 0.001(3) -0.012(3)
C13 0.048(4) 0.039(5) 0.052(4) -0.017(4) 0.021(4) -0.010(4)
C14 0.051(4) 0.045(5) 0.056(5) -0.023(4) 0.022(4) -0.013(4)
C31 0.031(3) 0.049(4) 0.027(3) 0.004(3) -0.001(3) -0.015(3)
C32 0.025(3) 0.036(4) 0.030(3) -0.007(3) -0.003(3) -0.009(3)
C33 0.034(3) 0.038(4) 0.042(4) -0.009(3) -0.002(3) -0.021(3)
C34 0.032(3) 0.051(5) 0.043(4) -0.017(4) 0.002(3) -0.019(3)
C51 0.076(5) 0.052(6) 0.056(5) -0.022(4) -0.006(5) -0.012(5)
C71 0.056(5) 0.058(6) 0.056(5) -0.012(4) 0.003(4) -0.028(5)
C72 0.106(8) 0.075(8) 0.100(8) 0.006(7) 0.026(7) -0.046(7)
C73 0.058(5) 0.108(10) 0.105(9) -0.040(8) 0.017(6) -0.022(6)
C81 0.051(5) 0.059(6) 0.054(5) -0.023(4) 0.014(4) -0.024(4)
C82 0.058(5) 0.073(7) 0.064(6) -0.015(5) 0.011(5) -0.020(5)
C83 0.102(8) 0.061(7) 0.115(9) -0.032(6) 0.048(7) -0.040(6)
C101 0.039(4) 0.046(4) 0.024(3) -0.005(3) -0.002(3) -0.015(3)
C102 0.051(4) 0.052(5) 0.028(3) -0.009(3) -0.004(3) -0.018(4)
C103 0.043(4) 0.064(6) 0.024(3) -0.001(4) 0.002(3) -0.023(4)
C104 0.043(4) 0.063(6) 0.032(4) -0.007(4) 0.010(4) -0.007(4)
C105 0.060(5) 0.042(5) 0.036(4) -0.009(4) 0.003(4) -0.008(4)
C106 0.056(4) 0.052(5) 0.031(4) -0.005(3) -0.007(4) -0.022(4)
C111 0.041(4) 0.051(5) 0.027(3) -0.004(3) -0.007(3) -0.015(4)
C112 0.040(4) 0.036(4) 0.032(3) -0.003(3) -0.011(3) -0.007(3)
C113 0.052(4) 0.042(4) 0.034(4) -0.010(3) -0.007(3) -0.013(4)
C114 0.048(4) 0.044(5) 0.042(4) -0.014(3) -0.003(3) -0.020(4)
C131 0.051(4) 0.080(7) 0.030(4) -0.002(4) -0.003(4) -0.030(5)
C132 0.044(4) 0.068(6) 0.037(4) -0.013(4) 0.008(4) -0.020(4)
C133 0.057(5) 0.054(6) 0.072(6) -0.022(5) 0.025(5) -0.021(5)
C134 0.062(5) 0.076(7) 0.071(6) -0.036(6) 0.035(5) -0.026(5)
C151 0.089(6) 0.050(6) 0.064(6) -0.020(5) 0.002(5) -0.008(5)

loop_
_atom_type_symbol
_atom_type_description
_atom_type_scat_dispersion_real
_atom_type_scat_dispersion_imag
_atom_type_scat_source
Pb Pb -3.3944 10.1111 'International Tables Vol C Tables 4.2.6.8 and 6.1.1.4'
O O 0.0106 0.0060 'International Tables Vol C Tables 4.2.6.8 and 6.1.1.4'
N N 0.0061 0.0033 'International Tables Vol C Tables 4.2.6.8 and 6.1.1.4'
C C 0.0033 0.0016 'International Tables Vol C Tables 4.2.6.8 and 6.1.1.4'
H H 0.0000 0.0000 'International Tables Vol C Tables 4.2.6.8 and 6.1.1.4'

loop_
_geom_angle_atom_site_label_1
_geom_angle_atom_site_label_2
_geom_angle_atom_site_label_3
_geom_angle
_geom_angle_site_symmetry_1
_geom_angle_site_symmetry_3
_geom_angle_publ_flag
N32 Pb1 N12 83.4(2) . . ?
N32 Pb1 O22 76.4(2) . . ?
N12 Pb1 O22 84.8(2) . . ?
N32 Pb1 O42 84.6(2) . 2_677 ?
N12 Pb1 O42 72.9(2) . 2_677 ?
O22 Pb1 O42 152.26(19) . 2_677 ?
N32 Pb1 O71 79.3(2) . . ?
N12 Pb1 O71 155.8(2) . . ?
O22 Pb1 O71 74.8(2) . . ?
O42 Pb1 O71 121.6(2) 2_677 . ?
N32 Pb1 O43 77.9(2) . 2_677 ?
N12 Pb1 O43 118.3(2) . 2_677 ?
O22 Pb1 O43 142.88(17) . 2_677 ?
O42 Pb1 O43 47.34(18) 2_677 2_677 ?
O71 Pb1 O43 74.4(2) . 2_677 ?
N112 Pb2 O31 74.1(3) . . ?
N112 Pb2 N132 81.4(2) . . ?
O31 Pb2 N132 87.3(3) . . ?
N112 Pb2 O81 81.0(2) . . ?
O31 Pb2 O81 75.0(3) . . ?
N132 Pb2 O81 157.9(2) . . ?
N112 Pb2 O11 76.4(3) . 2_767 ?
O31 Pb2 O11 141.2(2) . 2_767 ?
N132 Pb2 O11 112.5(3) . 2_767 ?
O81 Pb2 O11 76.0(3) . 2_767 ?
N1 O11 Pb2 101.8(6) . 2_767 ?
N2 O22 Pb1 99.1(4) . . ?
N3 O31 Pb2 104.9(5) . . ?
N4 O42 Pb1 96.5(4) . 2_677 ?
N4 O43 Pb1 94.9(4) . 2_677 ?
C71 O71 Pb1 125.0(6) . . ?
C81 O81 Pb2 121.0(6) . . ?
O13 N1 O12 119.9(10) . . ?
O13 N1 O11 120.3(11) . . ?
O12 N1 O11 119.9(9) . . ?
O23 N2 O22 119.9(6) . . ?
O23 N2 O21 120.4(6) . . ?
O22 N2 O21 119.7(6) . . ?
O33 N3 O31 122.0(7) . . ?
O33 N3 O32 120.0(7) . . ?
O31 N3 O32 117.9(8) . . ?
O42 N4 O41 121.9(6) . . ?
O42 N4 O43 118.5(6) . . ?
O41 N4 O43 119.7(6) . . ?
C71 N7 C73 122.0(9) . . ?
C71 N7 C72 120.3(8) . . ?
C73 N7 C72 117.7(8) . . ?
C81 N8 C82 121.3(7) . . ?
C81 N8 C83 121.2(8) . . ?
C82 N8 C83 117.6(7) . . ?
C12 N11 C14 105.7(6) . . ?
C12 N11 C11 127.1(6) . . ?
C14 N11 C11 127.2(6) . . ?
C12 N12 C13 106.5(6) . . ?
C12 N12 Pb1 124.4(5) . . ?
C13 N12 Pb1 128.9(5) . . ?
C32 N31 C34 107.5(6) . . ?
C32 N31 C31 125.9(6) . 1_455 ?
C34 N31 C31 126.6(6) . 1_455 ?
C32 N32 C33 105.2(5) . . ?
C32 N32 Pb1 128.8(4) . . ?
C33 N32 Pb1 125.6(4) . . ?
C112 N111 C114 107.5(6) . . ?
C112 N111 C111 125.7(6) . . ?
C114 N111 C111 126.8(6) . . ?
C112 N112 C113 105.6(6) . . ?
C112 N112 Pb2 126.1(5) . . ?
C113 N112 Pb2 128.2(5) . . ?
C132 N131 C134 106.3(7) . . ?
C132 N131 C131 126.6(8) . 1_655 ?
C134 N131 C131 127.1(7) . 1_655 ?
C132 N132 C133 104.6(7) . . ?
C132 N132 Pb2 125.5(6) . . ?
C133 N132 Pb2 129.9(6) . . ?
C2 C1 C6 119.0(6) . . ?
C2 C1 C11 120.2(7) . . ?
C6 C1 C11 120.8(6) . . ?
C1 C2 C3 121.0(7) . . ?
C1 C2 H1 119.5 . . ?
C3 C2 H1 119.5 . . ?
C4 C3 C2 118.9(6) . . ?
C4 C3 C31 121.3(6) . . ?
C2 C3 C31 119.8(7) . . ?
C3 C4 C5 121.9(6) . . ?
C3 C4 H2 119.0 . . ?
C5 C4 H2 119.0 . . ?
C6 C5 C4 117.4(7) . . ?
C6 C5 C51 121.6(7) . . ?
C4 C5 C51 121.0(7) . . ?
C1 C6 C5 121.7(6) . . ?
C1 C6 H3 119.2 . . ?
C5 C6 H3 119.2 . . ?
N11 C11 C1 112.6(6) . . ?
N11 C11 H4 109.1 . . ?
C1 C11 H4 109.1 . . ?
N11 C11 H5 109.1 . . ?
C1 C11 H5 109.1 . . ?
H4 C11 H5 107.8 . . ?
N12 C12 N11 111.1(7) . . ?
N12 C12 H6 124.4 . . ?
N11 C12 H6 124.4 . . ?
C14 C13 N12 108.7(7) . . ?
C14 C13 H7 125.7 . . ?
N12 C13 H7 125.7 . . ?
C13 C14 N11 108.0(7) . . ?
C13 C14 H8 126.0 . . ?
N11 C14 H8 126.0 . . ?
N31 C31 C3 112.5(5) 1_655 . ?
N31 C31 H9 109.1 1_655 . ?
C3 C31 H9 109.1 . . ?
N31 C31 H10 109.1 1_655 . ?
C3 C31 H10 109.1 . . ?
H9 C31 H10 107.8 . . ?
N32 C32 N31 111.3(6) . . ?
N32 C32 H11 124.4 . . ?
N31 C32 H11 124.4 . . ?
C34 C33 N32 109.6(6) . . ?
C34 C33 H12 125.2 . . ?
N32 C33 H12 125.2 . . ?
C33 C34 N31 106.4(6) . . ?
C33 C34 H13 126.8 . . ?
N31 C34 H13 126.8 . . ?
C5 C51 H14 109.5 . . ?
C5 C51 H15 109.5 . . ?
H14 C51 H15 109.5 . . ?
C5 C51 H16 109.5 . . ?
H14 C51 H16 109.5 . . ?
H15 C51 H16 109.5 . . ?
O71 C71 N7 124.4(9) . . ?
O71 C71 H17 117.8 . . ?
N7 C71 H17 117.8 . . ?
N7 C72 H18 109.5 . . ?
N7 C72 H19 109.5 . . ?
H18 C72 H19 109.5 . . ?
N7 C72 H20 109.5 . . ?
H18 C72 H20 109.5 . . ?
H19 C72 H20 109.5 . . ?
N7 C73 H21 109.5 . . ?
N7 C73 H22 109.5 . . ?
H21 C73 H22 109.5 . . ?
N7 C73 H23 109.5 . . ?
H21 C73 H23 109.5 . . ?
H22 C73 H23 109.5 . . ?
O81 C81 N8 124.0(9) . . ?
O81 C81 H24 118.0 . . ?
N8 C81 H24 118.0 . . ?
N8 C82 H25 109.5 . . ?
N8 C82 H26 109.5 . . ?
H25 C82 H26 109.5 . . ?
N8 C82 H27 109.5 . . ?
H25 C82 H27 109.5 . . ?
H26 C82 H27 109.5 . . ?
N8 C83 H28 109.5 . . ?
N8 C83 H29 109.5 . . ?
H28 C83 H29 109.5 . . ?
N8 C83 H30 109.5 . . ?
H28 C83 H30 109.5 . . ?
H29 C83 H30 109.5 . . ?
C106 C101 C102 118.9(7) . . ?
C106 C101 C111 120.8(6) . . ?
C102 C101 C111 120.4(7) . . ?
C103 C102 C101 119.7(8) . . ?
C103 C102 H31 120.2 . . ?
C101 C102 H31 120.2 . . ?
C104 C103 C102 120.0(7) . . ?
C104 C103 C131 121.4(7) . . ?
C102 C103 C131 118.6(8) . . ?
C103 C104 C105 122.5(7) . . ?
C103 C104 H32 118.8 . . ?
C105 C104 H32 118.8 . . ?
C104 C105 C106 116.8(8) . . ?
C104 C105 C151 121.9(8) . . ?
C106 C105 C151 121.3(8) . . ?
C101 C106 C105 122.2(7) . . ?
C101 C106 H33 118.9 . . ?
C105 C106 H33 118.9 . . ?
N111 C111 C101 111.2(5) . . ?
N111 C111 H34 109.4 . . ?
C101 C111 H34 109.4 . . ?
N111 C111 H35 109.4 . . ?
C101 C111 H35 109.4 . . ?
H34 C111 H35 108.0 . . ?
N112 C112 N111 110.9(7) . . ?
N112 C112 H36 124.6 . . ?
N111 C112 H36 124.6 . . ?
C114 C113 N112 110.5(7) . . ?
C114 C113 H37 124.7 . . ?
N112 C113 H37 124.7 . . ?
C113 C114 N111 105.5(6) . . ?
C113 C114 H38 127.3 . . ?
N111 C114 H38 127.3 . . ?
N131 C131 C103 112.7(6) 1_455 . ?
N131 C131 H39 109.1 1_455 . ?
C103 C131 H39 109.1 . . ?
N131 C131 H40 109.1 1_455 . ?
C103 C131 H40 109.1 . . ?
H39 C131 H40 107.8 . . ?
N132 C132 N131 113.1(8) . . ?
N132 C132 H41 123.5 . . ?
N131 C132 H41 123.5 . . ?
C134 C133 N132 108.4(8) . . ?
C134 C133 H42 125.8 . . ?
N132 C133 H42 125.8 . . ?
N131 C134 C133 107.7(8) . . ?
N131 C134 H43 126.2 . . ?
C133 C134 H43 126.2 . . ?
C105 C151 H44 109.5 . . ?
C105 C151 H45 109.5 . . ?
H44 C151 H45 109.5 . . ?
C105 C151 H46 109.5 . . ?
H44 C151 H46 109.5 . . ?
H45 C151 H46 109.5 . . ?

loop_
_geom_bond_atom_site_label_1
_geom_bond_atom_site_label_2
_geom_bond_distance
_geom_bond_site_symmetry_2
_geom_bond_publ_flag
Pb1 N32 2.438(6) . ?
Pb1 N12 2.559(6) . ?
Pb1 O22 2.637(7) . ?
Pb1 O42 2.670(8) 2_677 ?
Pb1 O71 2.691(7) . ?
Pb1 O43 2.695(8) 2_677 ?
Pb2 N112 2.448(6) . ?
Pb2 O31 2.547(9) . ?
Pb2 N132 2.581(7) . ?
Pb2 O81 2.613(6) . ?
Pb2 O11 2.757(8) 2_767 ?
O11 N1 1.248(10) . ?
O11 Pb2 2.757(8) 2_767 ?
O12 N1 1.224(10) . ?
O13 N1 1.222(11) . ?
O21 N2 1.246(7) . ?
O22 N2 1.242(8) . ?
O23 N2 1.236(8) . ?
O31 N3 1.241(8) . ?
O32 N3 1.265(9) . ?
O33 N3 1.228(9) . ?
O41 N4 1.248(8) . ?
O42 N4 1.245(7) . ?
O42 Pb1 2.670(8) 2_677 ?
O43 N4 1.262(7) . ?
O43 Pb1 2.695(8) 2_677 ?
O71 C71 1.219(10) . ?
O81 C81 1.232(10) . ?
N7 C71 1.335(10) . ?
N7 C73 1.437(12) . ?
N7 C72 1.464(12) . ?
N8 C81 1.314(9) . ?
N8 C82 1.438(11) . ?
N8 C83 1.447(12) . ?
N11 C12 1.347(8) . ?
N11 C14 1.369(10) . ?
N11 C11 1.469(9) . ?
N12 C12 1.317(9) . ?
N12 C13 1.364(9) . ?
N31 C32 1.340(8) . ?
N31 C34 1.371(9) . ?
N31 C31 1.475(8) 1_455 ?
N32 C32 1.326(9) . ?
N32 C33 1.387(8) . ?
N111 C112 1.354(8) . ?
N111 C114 1.366(9) . ?
N111 C111 1.490(9) . ?
N112 C112 1.316(9) . ?
N112 C113 1.365(9) . ?
N131 C132 1.333(9) . ?
N131 C134 1.338(12) . ?
N131 C131 1.473(10) 1_655 ?
N132 C132 1.297(10) . ?
N132 C133 1.384(11) . ?
C1 C2 1.384(9) . ?
C1 C6 1.391(10) . ?
C1 C11 1.518(9) . ?
C2 C3 1.390(9) . ?
C2 H1 0.9500 . ?
C3 C4 1.385(10) . ?
C3 C31 1.508(9) . ?
C4 C5 1.398(10) . ?
C4 H2 0.9500 . ?
C5 C6 1.398(10) . ?
C5 C51 1.495(12) . ?
C6 H3 0.9500 . ?
C11 H4 0.9900 . ?
C11 H5 0.9900 . ?
C12 H6 0.9500 . ?
C13 C14 1.338(10) . ?
C13 H7 0.9500 . ?
C14 H8 0.9500 . ?
C31 N31 1.475(8) 1_655 ?
C31 H9 0.9900 . ?
C31 H10 0.9900 . ?
C32 H11 0.9500 . ?
C33 C34 1.348(9) . ?
C33 H12 0.9500 . ?
C34 H13 0.9500 . ?
C51 H14 0.9800 . ?
C51 H15 0.9800 . ?
C51 H16 0.9800 . ?
C71 H17 0.9500 . ?
C72 H18 0.9800 . ?
C72 H19 0.9800 . ?
C72 H20 0.9800 . ?
C73 H21 0.9800 . ?
C73 H22 0.9800 . ?
C73 H23 0.9800 . ?
C81 H24 0.9500 . ?
C82 H25 0.9800 . ?
C82 H26 0.9800 . ?
C82 H27 0.9800 . ?
C83 H28 0.9800 . ?
C83 H29 0.9800 . ?
C83 H30 0.9800 . ?
C101 C106 1.381(11) . ?
C101 C102 1.404(9) . ?
C101 C111 1.510(10) . ?
C102 C103 1.392(10) . ?
C102 H31 0.9500 . ?
C103 C104 1.364(12) . ?
C103 C131 1.521(10) . ?
C104 C105 1.392(11) . ?
C104 H32 0.9500 . ?
C105 C106 1.406(11) . ?
C105 C151 1.503(12) . ?
C106 H33 0.9500 . ?
C111 H34 0.9900 . ?
C111 H35 0.9900 . ?
C112 H36 0.9500 . ?
C113 C114 1.356(10) . ?
C113 H37 0.9500 . ?
C114 H38 0.9500 . ?
C131 N131 1.473(10) 1_455 ?
C131 H39 0.9900 . ?
C131 H40 0.9900 . ?
C132 H41 0.9500 . ?
C133 C134 1.352(12) . ?
C133 H42 0.9500 . ?
C134 H43 0.9500 . ?
C151 H44 0.9800 . ?
C151 H45 0.9800 . ?
C151 H46 0.9800 . ?

loop_
_geom_torsion_atom_site_label_1
_geom_torsion_atom_site_label_2
_geom_torsion_atom_site_label_3
_geom_torsion_atom_site_label_4
_geom_torsion
_geom_torsion_site_symmetry_1
_geom_torsion_site_symmetry_2
_geom_torsion_site_symmetry_3
_geom_torsion_site_symmetry_4
_geom_torsion_publ_flag
N32 Pb1 O22 N2 174.1(5) . . . . ?
N12 Pb1 O22 N2 89.6(4) . . . . ?
O42 Pb1 O22 N2 125.9(5) 2_677 . . . ?
O71 Pb1 O22 N2 -103.5(5) . . . . ?
O43 Pb1 O22 N2 -138.4(4) 2_677 . . . ?
N112 Pb2 O31 N3 -161.1(5) . . . . ?
N132 Pb2 O31 N3 -79.3(5) . . . . ?
O81 Pb2 O31 N3 114.1(5) . . . . ?
O11 Pb2 O31 N3 157.1(4) 2_767 . . . ?
N32 Pb1 O71 C71 -78.4(7) . . . . ?
N12 Pb1 O71 C71 -123.6(7) . . . . ?
O22 Pb1 O71 C71 -157.1(7) . . . . ?
O42 Pb1 O71 C71 -1.6(8) 2_677 . . . ?
O43 Pb1 O71 C71 1.9(7) 2_677 . . . ?
N112 Pb2 O81 C81 106.0(6) . . . . ?
O31 Pb2 O81 C81 -178.2(6) . . . . ?
N132 Pb2 O81 C81 143.6(6) . . . . ?
O11 Pb2 O81 C81 27.9(6) 2_767 . . . ?
Pb2 O11 N1 O13 -150.5(7) 2_767 . . . ?
Pb2 O11 N1 O12 29.0(9) 2_767 . . . ?
Pb1 O22 N2 O23 154.3(6) . . . . ?
Pb1 O22 N2 O21 -26.6(7) . . . . ?
Pb2 O31 N3 O33 -163.2(6) . . . . ?
Pb2 O31 N3 O32 13.8(8) . . . . ?
Pb1 O42 N4 O41 -161.9(5) 2_677 . . . ?
Pb1 O42 N4 O43 16.9(6) 2_677 . . . ?
Pb1 O43 N4 O42 -16.7(6) 2_677 . . . ?
Pb1 O43 N4 O41 162.1(5) 2_677 . . . ?
N32 Pb1 N12 C12 61.8(6) . . . . ?
O22 Pb1 N12 C12 138.7(6) . . . . ?
O42 Pb1 N12 C12 -24.6(5) 2_677 . . . ?
O71 Pb1 N12 C12 106.4(7) . . . . ?
O43 Pb1 N12 C12 -10.7(6) 2_677 . . . ?
N32 Pb1 N12 C13 -111.3(6) . . . . ?
O22 Pb1 N12 C13 -34.5(6) . . . . ?
O42 Pb1 N12 C13 162.3(6) 2_677 . . . ?
O71 Pb1 N12 C13 -66.8(8) . . . . ?
O43 Pb1 N12 C13 176.2(6) 2_677 . . . ?
N12 Pb1 N32 C32 -65.7(5) . . . . ?
O22 Pb1 N32 C32 -151.9(5) . . . . ?
O42 Pb1 N32 C32 7.7(5) 2_677 . . . ?
O71 Pb1 N32 C32 131.3(5) . . . . ?
O43 Pb1 N32 C32 55.1(5) 2_677 . . . ?
N12 Pb1 N32 C33 106.1(5) . . . . ?
O22 Pb1 N32 C33 19.9(5) . . . . ?
O42 Pb1 N32 C33 179.5(5) 2_677 . . . ?
O71 Pb1 N32 C33 -56.8(5) . . . . ?
O43 Pb1 N32 C33 -133.0(5) 2_677 . . . ?
O31 Pb2 N112 C112 27.0(6) . . . . ?
N132 Pb2 N112 C112 -62.7(6) . . . . ?
O81 Pb2 N112 C112 103.9(6) . . . . ?
O11 Pb2 N112 C112 -178.5(6) 2_767 . . . ?
O31 Pb2 N112 C113 -156.3(6) . . . . ?
N132 Pb2 N112 C113 114.0(6) . . . . ?
O81 Pb2 N112 C113 -79.5(6) . . . . ?
O11 Pb2 N112 C113 -1.8(6) 2_767 . . . ?
N112 Pb2 N132 C132 71.3(6) . . . . ?
O31 Pb2 N132 C132 -3.0(6) . . . . ?
O81 Pb2 N132 C132 33.7(10) . . . . ?
O11 Pb2 N132 C132 142.6(6) 2_767 . . . ?
N112 Pb2 N132 C133 -105.4(7) . . . . ?
O31 Pb2 N132 C133 -179.7(7) . . . . ?
O81 Pb2 N132 C133 -143.0(7) . . . . ?
O11 Pb2 N132 C133 -34.2(7) 2_767 . . . ?
C6 C1 C2 C3 1.0(9) . . . . ?
C11 C1 C2 C3 -177.7(6) . . . . ?
C1 C2 C3 C4 -2.3(9) . . . . ?
C1 C2 C3 C31 177.6(6) . . . . ?
C2 C3 C4 C5 1.5(10) . . . . ?
C31 C3 C4 C5 -178.3(6) . . . . ?
C3 C4 C5 C6 0.5(10) . . . . ?
C3 C4 C5 C51 179.5(7) . . . . ?
C2 C1 C6 C5 1.2(10) . . . . ?
C11 C1 C6 C5 179.8(6) . . . . ?
C4 C5 C6 C1 -1.9(10) . . . . ?
C51 C5 C6 C1 179.1(7) . . . . ?
C12 N11 C11 C1 93.4(8) . . . . ?
C14 N11 C11 C1 -87.4(9) . . . . ?
C2 C1 C11 N11 87.8(8) . . . . ?
C6 C1 C11 N11 -90.8(8) . . . . ?
C13 N12 C12 N11 1.0(8) . . . . ?
Pb1 N12 C12 N11 -173.4(4) . . . . ?
C14 N11 C12 N12 -0.7(8) . . . . ?
C11 N11 C12 N12 178.6(6) . . . . ?
C12 N12 C13 C14 -0.9(9) . . . . ?
Pb1 N12 C13 C14 173.2(5) . . . . ?
N12 C13 C14 N11 0.5(9) . . . . ?
C12 N11 C14 C13 0.1(9) . . . . ?
C11 N11 C14 C13 -179.2(6) . . . . ?
C4 C3 C31 N31 95.2(8) . . . 1_655 ?
C2 C3 C31 N31 -84.6(8) . . . 1_655 ?
C33 N32 C32 N31 -0.8(7) . . . . ?
Pb1 N32 C32 N31 172.4(4) . . . . ?
C34 N31 C32 N32 0.5(7) . . . . ?
C31 N31 C32 N32 -178.7(5) 1_455 . . . ?
C32 N32 C33 C34 0.7(7) . . . . ?
Pb1 N32 C33 C34 -172.7(4) . . . . ?
N32 C33 C34 N31 -0.4(7) . . . . ?
C32 N31 C34 C33 -0.1(7) . . . . ?
C31 N31 C34 C33 179.2(5) 1_455 . . . ?
Pb1 O71 C71 N7 -162.5(6) . . . . ?
C73 N7 C71 O71 -179.3(9) . . . . ?
C72 N7 C71 O71 2.4(14) . . . . ?
Pb2 O81 C81 N8 179.4(6) . . . . ?
C82 N8 C81 O81 0.1(13) . . . . ?
C83 N8 C81 O81 -179.7(9) . . . . ?
C106 C101 C102 C103 -2.7(10) . . . . ?
C111 C101 C102 C103 178.7(6) . . . . ?
C101 C102 C103 C104 2.3(10) . . . . ?
C101 C102 C103 C131 -179.2(6) . . . . ?
C102 C103 C104 C105 0.6(11) . . . . ?
C131 C103 C104 C105 -178.0(7) . . . . ?
C103 C104 C105 C106 -2.8(11) . . . . ?
C103 C104 C105 C151 179.4(7) . . . . ?
C102 C101 C106 C105 0.4(10) . . . . ?
C111 C101 C106 C105 179.0(6) . . . . ?
C104 C105 C106 C101 2.3(11) . . . . ?
C151 C105 C106 C101 -179.9(7) . . . . ?
C112 N111 C111 C101 -98.5(7) . . . . ?
C114 N111 C111 C101 81.9(9) . . . . ?
C106 C101 C111 N111 93.2(8) . . . . ?
C102 C101 C111 N111 -88.2(8) . . . . ?
C113 N112 C112 N111 -0.6(8) . . . . ?
Pb2 N112 C112 N111 176.7(4) . . . . ?
C114 N111 C112 N112 1.6(8) . . . . ?
C111 N111 C112 N112 -178.1(6) . . . . ?
C112 N112 C113 C114 -0.6(8) . . . . ?
Pb2 N112 C113 C114 -177.8(5) . . . . ?
N112 C113 C114 N111 1.5(8) . . . . ?
C112 N111 C114 C113 -1.8(8) . . . . ?
C111 N111 C114 C113 177.9(6) . . . . ?
C104 C103 C131 N131 -99.6(9) . . . 1_455 ?
C102 C103 C131 N131 81.8(9) . . . 1_455 ?
C133 N132 C132 N131 2.7(9) . . . . ?
Pb2 N132 C132 N131 -174.7(4) . . . . ?
C134 N131 C132 N132 -2.6(9) . . . . ?
C131 N131 C132 N132 177.7(7) 1_655 . . . ?
C132 N132 C133 C134 -1.7(10) . . . . ?
Pb2 N132 C133 C134 175.5(6) . . . . ?
C132 N131 C134 C133 1.3(10) . . . . ?
C131 N131 C134 C133 -179.0(7) 1_655 . . . ?
N132 C133 C134 N131 0.2(11) . . . . ?
